data_7225260
loop_
_publ_author_name
'Du, Pei-Yao'
'Gu, Wen'
'Liu, Xin'

_publ_section_title
;
 Three types of lanthanide coordination polymers from 1D to 3D based on a
 tetracarboxylate ligand: synthesis, structural diversities and properties
;
_journal_issue 27
_journal_name_full CrystEngComm
_journal_page_first 5140
_journal_paper_doi 10.1039/C6CE00600K
_journal_volume 18
_journal_year 2016
_chemical_formula_sum 'C19 H18 N3 O11 Tm'
_chemical_formula_weight 633.29
_chemical_name_systematic
; 
 ? 
;
_space_group_IT_number 2
_symmetry_cell_setting triclinic
_symmetry_space_group_name_Hall '-P 1'
_symmetry_space_group_name_H-M 'P -1'
_atom_sites_solution_hydrogens geom
_atom_sites_solution_primary direct
_atom_sites_solution_secondary difmap
_audit_creation_method SHELXL-97
_audit_update_record
;
2016-05-09 deposited with the CCDC.
2016-05-17 downloaded from the CCDC.
;
_cell_angle_alpha 102.73(3)
_cell_angle_beta 101.74(3)
_cell_angle_gamma 90.49(3)
_cell_formula_units_Z 2
_cell_length_a 6.9043(14)
_cell_length_b 11.198(2)
_cell_length_c 13.366(3)
_cell_measurement_reflns_used 3360
_cell_measurement_temperature 293(2)
_cell_measurement_theta_max 25.01
_cell_measurement_theta_min 1.87
_cell_volume 985.4(4)
_computing_cell_refinement SMART
_computing_data_collection 'SMART (Bruker, 2000)'
_computing_data_reduction 'SAINT (Bruker, 2000)'
_computing_molecular_graphics SHELXTL
_computing_publication_material SHELXTL
_computing_structure_refinement 'SHELXL-97 (Sheldrick, 1997)'
_computing_structure_solution 'SHELXS-97 (Sheldrick, 1990)'
_diffrn_ambient_temperature 293(2)
_diffrn_measured_fraction_theta_full 0.995
_diffrn_measured_fraction_theta_max 0.995
_diffrn_measurement_device_type 'Bruker Smart Apex CCD area detector'
_diffrn_radiation_monochromator graphite
_diffrn_radiation_source 'fine-focus sealed tube'
_diffrn_radiation_type MoK\a
_diffrn_radiation_wavelength 0.71073
_diffrn_reflns_av_R_equivalents 0.0262
_diffrn_reflns_av_sigmaI/netI 0.0340
_diffrn_reflns_limit_h_max 7
_diffrn_reflns_limit_h_min -8
_diffrn_reflns_limit_k_max 13
_diffrn_reflns_limit_k_min -13
_diffrn_reflns_limit_l_max 15
_diffrn_reflns_limit_l_min -15
_diffrn_reflns_number 8287
_diffrn_reflns_theta_full 25.01
_diffrn_reflns_theta_max 25.01
_diffrn_reflns_theta_min 1.87
_exptl_absorpt_coefficient_mu 4.576
_exptl_absorpt_correction_T_max 0.633
_exptl_absorpt_correction_T_min 0.443
_exptl_absorpt_correction_type multi-scan
_exptl_absorpt_process_details SADABS
_exptl_crystal_colour orange
_exptl_crystal_density_diffrn 2.134
_exptl_crystal_density_meas ?
_exptl_crystal_density_method 'not measured'
_exptl_crystal_description block
_exptl_crystal_F_000 620
_exptl_crystal_size_max 0.18
_exptl_crystal_size_mid 0.15
_exptl_crystal_size_min 0.10
_refine_diff_density_max 0.515
_refine_diff_density_min -0.773
_refine_diff_density_rms 0.106
_refine_ls_extinction_method none
_refine_ls_goodness_of_fit_ref 1.048
_refine_ls_hydrogen_treatment mixed
_refine_ls_matrix_type full
_refine_ls_number_parameters 326
_refine_ls_number_reflns 3463
_refine_ls_number_restraints 0
_refine_ls_restrained_S_all 1.048
_refine_ls_R_factor_all 0.0198
_refine_ls_R_factor_gt 0.0179
_refine_ls_shift/su_max 0.023
_refine_ls_shift/su_mean 0.001
_refine_ls_structure_factor_coef Fsqd
_refine_ls_weighting_details 'calc w=1/[\s^2^(Fo^2^)+(0.0247P)^2^+0.0000P] where P=(Fo^2^+2Fc^2^)/3'
_refine_ls_weighting_scheme calc
_refine_ls_wR_factor_gt 0.0455
_refine_ls_wR_factor_ref 0.0459
_reflns_number_gt 3173
_reflns_number_total 3463
_reflns_threshold_expression >2sigma(I)
_cod_data_source_file c6ce00600k2.cif
_cod_data_source_block 1
_cod_depositor_comments
;
The following automatic conversions were performed:

'_exptl_absorpt_correction_type' value 'Multi-scan' changed to
'multi-scan' according to
/usr/data/users/saulius/crontab/automatic-downloads/rss-feeds/RSC/lib/dictionaries/cif_core.dic
dictionary named 'cif_core.dic' version 2.4.2 from 2011-04-26.

'_exptl_crystal_density_meas' value 'none' was changed to '?' - the
value is perceived as not measured.

Automatic conversion script
Id: cif_fix_values 4268 2015-11-12 08:31:59Z antanas 

 Adding full bibliography for 7225253--7225260.cif.
;
_cod_original_cell_volume 985.4(3)
_cod_original_sg_symbol_H-M P-1
_cod_database_code 7225260

loop_
_symmetry_equiv_pos_as_xyz
'x, y, z'
'-x, -y, -z'

loop_
_atom_site_label
_atom_site_type_symbol
_atom_site_fract_x
_atom_site_fract_y
_atom_site_fract_z
_atom_site_U_iso_or_equiv
_atom_site_adp_type
_atom_site_occupancy
_atom_site_symmetry_multiplicity
_atom_site_calc_flag
_atom_site_refinement_flags
Tm1 Tm 0.606687(18) 0.397369(11) 0.652076(9) 0.00464(6) Uani 1 1 d .
O1 O 0.8343(3) 0.33389(19) 0.78959(16) 0.0095(5) Uani 1 1 d .
O2 O 0.8106(3) 0.22843(19) 0.62723(16) 0.0098(5) Uani 1 1 d .
C1 C 0.8700(4) 0.2397(3) 0.7249(2) 0.0076(6) Uani 1 1 d .
C2 C 0.9756(4) 0.1380(3) 0.7651(2) 0.0057(6) Uani 1 1 d .
C3 C 0.9587(4) 0.0218(3) 0.6983(2) 0.0067(6) Uani 1 1 d .
H3 H 0.8996 0.0116 0.6277 0.008 Uiso 1 1 calc R
C4 C 1.0299(4) -0.0793(3) 0.7366(2) 0.0067(6) Uani 1 1 d .
C5 C 1.1247(4) -0.0635(3) 0.8408(2) 0.0059(6) Uani 1 1 d .
H5 H 1.1727 -0.1306 0.8666 0.007 Uiso 1 1 calc R
C6 C 1.1484(4) 0.0547(3) 0.9077(2) 0.0070(6) Uani 1 1 d .
C7 C 1.0706(4) 0.1536(3) 0.8691(2) 0.0071(6) Uani 1 1 d .
H7 H 1.0825 0.2311 0.9136 0.008 Uiso 1 1 calc R
C8 C 0.9947(4) -0.2085(3) 0.6687(2) 0.0057(6) Uani 1 1 d .
O3 O 0.8975(3) -0.22436(19) 0.57299(16) 0.0085(5) Uani 1 1 d .
O4 O 1.0560(3) -0.29377(19) 0.70944(17) 0.0112(5) Uani 1 1 d .
N1 N 1.2384(4) 0.0832(2) 1.0154(2) 0.0078(5) Uani 1 1 d .
N2 N 1.3054(4) -0.0036(2) 1.05452(19) 0.0065(5) Uani 1 1 d .
C9 C 1.6387(4) -0.1194(3) 1.3778(2) 0.0067(6) Uani 1 1 d .
O5 O 1.5861(3) -0.22903(19) 1.34293(17) 0.0101(5) Uani 1 1 d .
O6 O 1.7654(4) -0.0776(2) 1.46352(17) 0.0158(5) Uani 1 1 d .
H6 H 1.8050 -0.1345 1.4903 0.024 Uiso 1 1 calc R
C10 C 1.5584(4) -0.0235(3) 1.3220(2) 0.0053(6) Uani 1 1 d .
C11 C 1.5752(4) 0.0995(3) 1.3764(2) 0.0052(6) Uani 1 1 d .
H11 H 1.6400 0.1214 1.4465 0.006 Uiso 1 1 calc R
C12 C 1.4943(4) 0.1890(3) 1.3250(2) 0.0055(6) Uani 1 1 d .
C13 C 1.4048(4) 0.1569(3) 1.2188(2) 0.0064(6) Uani 1 1 d .
H13 H 1.3529 0.2170 1.1845 0.008 Uiso 1 1 calc R
C14 C 1.3929(4) 0.0349(3) 1.1640(2) 0.0053(6) Uani 1 1 d .
C15 C 1.4659(4) -0.0557(3) 1.2156(2) 0.0062(6) Uani 1 1 d .
H15 H 1.4534 -0.1374 1.1796 0.007 Uiso 1 1 calc R
C16 C 1.5019(4) 0.3212(3) 1.3828(2) 0.0058(6) Uani 1 1 d .
O7 O 1.5937(3) 0.34983(19) 1.47734(16) 0.0079(5) Uani 1 1 d .
O8 O 1.4186(3) 0.39565(19) 1.33388(16) 0.0084(4) Uani 1 1 d .
O9 O 0.9031(4) 0.4828(3) 0.6379(2) 0.0109(5) Uani 1 1 d .
H9A H 0.972(6) 0.455(4) 0.614(3) 0.013(13) Uiso 1 1 d .
H9B H 0.925(6) 0.546(4) 0.656(3) 0.019(13) Uiso 1 1 d .
O10 O 0.2654(3) 0.4257(2) 0.56941(19) 0.0091(5) Uani 1 1 d .
H10A H 0.223(6) 0.376(4) 0.528(3) 0.027(14) Uiso 1 1 d .
H10B H 0.243(7) 0.481(4) 0.539(4) 0.037(14) Uiso 1 1 d .
O11 O 0.4906(3) 0.4705(2) 0.80201(17) 0.0110(5) Uani 1 1 d .
C17 C 0.3272(5) 0.4921(3) 0.8255(2) 0.0109(7) Uani 1 1 d .
H17 H 0.2169 0.4438 0.7845 0.013 Uiso 1 1 calc R
N3 N 0.3007(4) 0.5790(2) 0.9045(2) 0.0109(6) Uani 1 1 d .
C18 C 0.4630(5) 0.6618(3) 0.9702(3) 0.0181(8) Uani 1 1 d .
H18A H 0.5843 0.6385 0.9488 0.027 Uiso 1 1 calc R
H18B H 0.4738 0.6577 1.0421 0.027 Uiso 1 1 calc R
H18C H 0.4380 0.7441 0.9632 0.027 Uiso 1 1 calc R
C19 C 0.1038(5) 0.6010(3) 0.9276(3) 0.0179(8) Uani 1 1 d .
H19A H 0.0606 0.6769 0.9109 0.027 Uiso 1 1 calc R
H19B H 0.1098 0.6055 1.0007 0.027 Uiso 1 1 calc R
H19C H 0.0120 0.5351 0.8862 0.027 Uiso 1 1 calc R

loop_
_atom_site_aniso_label
_atom_site_aniso_U_11
_atom_site_aniso_U_22
_atom_site_aniso_U_33
_atom_site_aniso_U_23
_atom_site_aniso_U_13
_atom_site_aniso_U_12
Tm1 0.00736(8) 0.00279(8) 0.00315(8) 0.00058(5) -0.00025(5) 0.00112(5)
O1 0.0133(11) 0.0069(11) 0.0061(11) 0.0001(9) -0.0013(9) 0.0044(9)
O2 0.0161(12) 0.0061(11) 0.0053(11) 0.0010(9) -0.0019(9) 0.0045(9)
C1 0.0078(15) 0.0052(16) 0.0077(16) -0.0011(13) 0.0000(12) -0.0034(12)
C2 0.0036(14) 0.0079(15) 0.0065(15) 0.0032(12) 0.0015(11) -0.0010(12)
C3 0.0053(15) 0.0106(16) 0.0039(14) 0.0021(12) -0.0001(12) -0.0011(12)
C4 0.0018(14) 0.0100(16) 0.0081(15) 0.0010(12) 0.0020(12) -0.0001(12)
C5 0.0045(14) 0.0044(15) 0.0090(15) 0.0015(12) 0.0018(12) 0.0015(12)
C6 0.0057(15) 0.0109(16) 0.0056(15) 0.0025(13) 0.0031(12) 0.0001(12)
C7 0.0086(15) 0.0021(14) 0.0096(15) -0.0023(12) 0.0035(12) 0.0000(12)
C8 0.0034(14) 0.0078(16) 0.0064(15) 0.0020(12) 0.0021(12) 0.0002(12)
O3 0.0127(11) 0.0056(11) 0.0052(11) 0.0008(9) -0.0022(9) 0.0006(9)
O4 0.0172(12) 0.0060(11) 0.0073(11) 0.0017(9) -0.0049(9) -0.0003(9)
N1 0.0082(13) 0.0082(13) 0.0061(13) 0.0011(11) -0.0001(10) 0.0004(11)
N2 0.0082(13) 0.0059(13) 0.0059(13) 0.0025(10) 0.0013(10) 0.0004(10)
C9 0.0083(15) 0.0077(16) 0.0040(15) 0.0006(12) 0.0016(12) 0.0007(12)
O5 0.0141(11) 0.0045(11) 0.0119(11) 0.0047(9) 0.0000(9) 0.0001(9)
O6 0.0267(14) 0.0067(11) 0.0089(12) 0.0026(9) -0.0089(10) 0.0015(10)
C10 0.0028(14) 0.0070(15) 0.0074(15) 0.0037(12) 0.0017(12) 0.0000(12)
C11 0.0064(14) 0.0055(15) 0.0028(14) 0.0002(12) 0.0001(11) 0.0003(12)
C12 0.0037(14) 0.0079(16) 0.0043(14) 0.0002(12) 0.0007(11) -0.0012(12)
C13 0.0057(15) 0.0082(16) 0.0071(15) 0.0057(12) 0.0011(12) 0.0015(12)
C14 0.0059(14) 0.0073(15) 0.0034(14) 0.0021(12) 0.0018(11) -0.0006(12)
C15 0.0059(15) 0.0049(15) 0.0064(15) -0.0019(12) 0.0016(12) -0.0018(12)
C16 0.0046(14) 0.0066(15) 0.0078(15) 0.0035(12) 0.0030(12) 0.0021(12)
O7 0.0132(11) 0.0068(11) 0.0027(10) 0.0006(8) -0.0002(9) 0.0025(9)
O8 0.0110(11) 0.0053(11) 0.0080(11) 0.0022(9) -0.0003(9) 0.0015(9)
O9 0.0084(13) 0.0044(14) 0.0194(14) -0.0019(11) 0.0066(10) 0.0010(11)
O10 0.0121(12) 0.0059(12) 0.0079(12) 0.0007(11) -0.0003(9) -0.0001(10)
O11 0.0143(12) 0.0125(12) 0.0070(11) 0.0016(9) 0.0045(9) 0.0047(9)
C17 0.0154(17) 0.0113(17) 0.0069(15) 0.0044(13) 0.0016(13) 0.0006(13)
N3 0.0137(14) 0.0101(14) 0.0092(14) 0.0014(11) 0.0039(11) 0.0038(11)
C18 0.0219(19) 0.0167(18) 0.0111(17) -0.0036(14) 0.0002(14) -0.0018(15)
C19 0.0182(19) 0.0192(19) 0.0177(18) 0.0025(15) 0.0090(15) 0.0031(15)

loop_
_atom_type_symbol
_atom_type_description
_atom_type_scat_dispersion_real
_atom_type_scat_dispersion_imag
_atom_type_scat_source
C C 0.0033 0.0016 'International Tables Vol C Tables 4.2.6.8 and 6.1.1.4'
H H 0.0000 0.0000 'International Tables Vol C Tables 4.2.6.8 and 6.1.1.4'
N N 0.0061 0.0033 'International Tables Vol C Tables 4.2.6.8 and 6.1.1.4'
O O 0.0106 0.0060 'International Tables Vol C Tables 4.2.6.8 and 6.1.1.4'
Tm Tm -0.3139 5.2483 'International Tables Vol C Tables 4.2.6.8 and 6.1.1.4'

loop_
_geom_angle_atom_site_label_1
_geom_angle_atom_site_label_2
_geom_angle_atom_site_label_3
_geom_angle
_geom_angle_site_symmetry_1
_geom_angle_site_symmetry_3
O7 Tm1 O8 95.76(8) 1_454 2_767
O7 Tm1 O11 155.81(8) 1_454 .
O8 Tm1 O11 73.74(8) 2_767 .
O7 Tm1 O9 76.73(9) 1_454 .
O8 Tm1 O9 70.66(9) 2_767 .
O11 Tm1 O9 118.09(9) . .
O7 Tm1 O5 96.95(8) 1_454 2_757
O8 Tm1 O5 138.79(8) 2_767 2_757
O11 Tm1 O5 78.87(8) . 2_757
O9 Tm1 O5 150.54(9) . 2_757
O7 Tm1 O2 75.84(8) 1_454 .
O8 Tm1 O2 146.50(8) 2_767 .
O11 Tm1 O2 124.67(8) . .
O9 Tm1 O2 75.85(9) . .
O5 Tm1 O2 74.71(8) 2_757 .
O7 Tm1 O1 129.00(8) 1_454 .
O8 Tm1 O1 117.11(8) 2_767 .
O11 Tm1 O1 74.58(8) . .
O9 Tm1 O1 78.94(9) . .
O5 Tm1 O1 83.42(8) 2_757 .
O2 Tm1 O1 54.94(7) . .
O7 Tm1 O10 74.20(8) 1_454 .
O8 Tm1 O10 73.56(9) 2_767 .
O11 Tm1 O10 81.88(8) . .
O9 Tm1 O10 130.62(9) . .
O5 Tm1 O10 72.57(9) 2_757 .
O2 Tm1 O10 131.87(8) . .
O1 Tm1 O10 149.15(8) . .
O7 Tm1 C1 103.13(9) 1_454 .
O8 Tm1 C1 138.91(8) 2_767 .
O11 Tm1 C1 98.76(9) . .
O9 Tm1 C1 78.59(9) . .
O5 Tm1 C1 74.88(8) 2_757 .
O2 Tm1 C1 27.54(8) . .
O1 Tm1 C1 27.67(8) . .
O10 Tm1 C1 146.68(9) . .
C1 O1 Tm1 90.77(18) . .
C1 O2 Tm1 92.24(18) . .
O2 C1 O1 120.9(3) . .
O2 C1 C2 119.6(3) . .
O1 C1 C2 119.5(3) . .
O2 C1 Tm1 60.22(16) . .
O1 C1 Tm1 61.56(16) . .
C2 C1 Tm1 167.9(2) . .
C7 C2 C3 119.6(3) . .
C7 C2 C1 121.4(3) . .
C3 C2 C1 118.6(3) . .
C2 C3 C4 120.5(3) . .
C2 C3 H3 119.7 . .
C4 C3 H3 119.7 . .
C5 C4 C3 119.8(3) . .
C5 C4 C8 118.5(3) . .
C3 C4 C8 121.6(3) . .
C4 C5 C6 119.9(3) . .
C4 C5 H5 120.1 . .
C6 C5 H5 120.1 . .
C7 C6 N1 114.7(3) . .
C7 C6 C5 119.5(3) . .
N1 C6 C5 125.7(3) . .
C2 C7 C6 120.6(3) . .
C2 C7 H7 119.7 . .
C6 C7 H7 119.7 . .
O4 C8 O3 123.5(3) . .
O4 C8 C4 117.8(3) . .
O3 C8 C4 118.8(3) . .
N2 N1 C6 117.1(2) . .
N1 N2 C14 112.7(2) . .
O5 C9 O6 124.1(3) . .
O5 C9 C10 121.9(3) . .
O6 C9 C10 114.0(3) . .
C9 O5 Tm1 148.7(2) . 2_757
C9 O6 H6 109.5 . .
C11 C10 C15 120.0(3) . .
C11 C10 C9 119.7(3) . .
C15 C10 C9 120.3(3) . .
C12 C11 C10 119.7(3) . .
C12 C11 H11 120.1 . .
C10 C11 H11 120.1 . .
C13 C12 C11 120.1(3) . .
C13 C12 C16 119.0(3) . .
C11 C12 C16 120.9(3) . .
C12 C13 C14 120.1(3) . .
C12 C13 H13 119.9 . .
C14 C13 H13 119.9 . .
C15 C14 C13 120.2(3) . .
C15 C14 N2 117.1(3) . .
C13 C14 N2 122.8(3) . .
C14 C15 C10 119.8(3) . .
C14 C15 H15 120.1 . .
C10 C15 H15 120.1 . .
O8 C16 O7 124.1(3) . .
O8 C16 C12 117.8(3) . .
O7 C16 C12 118.1(3) . .
C16 O7 Tm1 152.8(2) . 1_656
C16 O8 Tm1 141.0(2) . 2_767
Tm1 O9 H9A 127(3) . .
Tm1 O9 H9B 120(3) . .
H9A O9 H9B 112(5) . .
Tm1 O10 H10A 113(3) . .
Tm1 O10 H10B 119(3) . .
H10A O10 H10B 99(4) . .
C17 O11 Tm1 137.0(2) . .
O11 C17 N3 124.0(3) . .
O11 C17 H17 118.0 . .
N3 C17 H17 118.0 . .
C17 N3 C18 121.8(3) . .
C17 N3 C19 121.5(3) . .
C18 N3 C19 116.6(3) . .
N3 C18 H18A 109.5 . .
N3 C18 H18B 109.5 . .
H18A C18 H18B 109.5 . .
N3 C18 H18C 109.5 . .
H18A C18 H18C 109.5 . .
H18B C18 H18C 109.5 . .
N3 C19 H19A 109.5 . .
N3 C19 H19B 109.5 . .
H19A C19 H19B 109.5 . .
N3 C19 H19C 109.5 . .
H19A C19 H19C 109.5 . .
H19B C19 H19C 109.5 . .

loop_
_geom_bond_atom_site_label_1
_geom_bond_atom_site_label_2
_geom_bond_distance
_geom_bond_site_symmetry_2
Tm1 O7 2.261(2) 1_454
Tm1 O8 2.295(2) 2_767
Tm1 O11 2.296(2) .
Tm1 O9 2.312(3) .
Tm1 O5 2.319(2) 2_757
Tm1 O2 2.373(2) .
Tm1 O1 2.403(2) .
Tm1 O10 2.446(2) .
Tm1 C1 2.732(3) .
O1 C1 1.269(4) .
O2 C1 1.264(4) .
C1 C2 1.497(4) .
C2 C7 1.383(4) .
C2 C3 1.396(4) .
C3 C4 1.396(4) .
C3 H3 0.9300 .
C4 C5 1.384(4) .
C4 C8 1.517(4) .
C5 C6 1.412(4) .
C5 H5 0.9300 .
C6 C7 1.390(4) .
C6 N1 1.410(4) .
C7 H7 0.9300 .
C8 O4 1.237(4) .
C8 O3 1.291(4) .
N1 N2 1.251(4) .
N2 C14 1.431(4) .
C9 O5 1.236(4) .
C9 O6 1.283(4) .
C9 C10 1.487(4) .
O5 Tm1 2.319(2) 2_757
O6 H6 0.8200 .
C10 C11 1.400(4) .
C10 C15 1.400(4) .
C11 C12 1.395(4) .
C11 H11 0.9300 .
C12 C13 1.392(4) .
C12 C16 1.506(4) .
C13 C14 1.394(4) .
C13 H13 0.9300 .
C14 C15 1.391(4) .
C15 H15 0.9300 .
C16 O8 1.245(4) .
C16 O7 1.262(4) .
O7 Tm1 2.261(2) 1_656
O8 Tm1 2.295(2) 2_767
O9 H9A 0.67(4) .
O9 H9B 0.71(4) .
O10 H10A 0.71(4) .
O10 H10B 0.81(5) .
O11 C17 1.242(4) .
C17 N3 1.314(4) .
C17 H17 0.9300 .
N3 C18 1.452(4) .
N3 C19 1.465(4) .
C18 H18A 0.9600 .
C18 H18B 0.9600 .
C18 H18C 0.9600 .
C19 H19A 0.9600 .
C19 H19B 0.9600 .
C19 H19C 0.9600 .

loop_
_geom_torsion_atom_site_label_1
_geom_torsion_atom_site_label_2
_geom_torsion_atom_site_label_3
_geom_torsion_atom_site_label_4
_geom_torsion
_geom_torsion_site_symmetry_1
_geom_torsion_site_symmetry_4
O7 Tm1 O1 C1 -23.8(2) 1_454 .
O8 Tm1 O1 C1 -147.86(17) 2_767 .
O11 Tm1 O1 C1 150.02(19) . .
O9 Tm1 O1 C1 -86.50(18) . .
O5 Tm1 O1 C1 69.80(18) 2_757 .
O2 Tm1 O1 C1 -6.12(17) . .
O10 Tm1 O1 C1 108.4(2) . .
O7 Tm1 O2 C1 172.03(19) 1_454 .
O8 Tm1 O2 C1 93.2(2) 2_767 .
O11 Tm1 O2 C1 -22.2(2) . .
O9 Tm1 O2 C1 92.43(19) . .
O5 Tm1 O2 C1 -86.53(18) 2_757 .
O1 Tm1 O2 C1 6.14(17) . .
O10 Tm1 O2 C1 -135.07(17) . .
Tm1 O2 C1 O1 -11.1(3) . .
Tm1 O2 C1 C2 166.0(2) . .
Tm1 O1 C1 O2 11.0(3) . .
Tm1 O1 C1 C2 -166.2(2) . .
O7 Tm1 C1 O2 -7.94(19) 1_454 .
O8 Tm1 C1 O2 -123.03(18) 2_767 .
O11 Tm1 C1 O2 161.71(17) . .
O9 Tm1 C1 O2 -81.23(19) . .
O5 Tm1 C1 O2 85.83(18) 2_757 .
O1 Tm1 C1 O2 -169.1(3) . .
O10 Tm1 C1 O2 73.2(2) . .
O7 Tm1 C1 O1 161.19(17) 1_454 .
O8 Tm1 C1 O1 46.1(2) 2_767 .
O11 Tm1 C1 O1 -29.17(18) . .
O9 Tm1 C1 O1 87.90(18) . .
O5 Tm1 C1 O1 -105.04(18) 2_757 .
O2 Tm1 C1 O1 169.1(3) . .
O10 Tm1 C1 O1 -117.68(19) . .
O7 Tm1 C1 C2 -100.4(10) 1_454 .
O8 Tm1 C1 C2 144.5(9) 2_767 .
O11 Tm1 C1 C2 69.2(10) . .
O9 Tm1 C1 C2 -173.7(10) . .
O5 Tm1 C1 C2 -6.6(10) 2_757 .
O2 Tm1 C1 C2 -92.5(10) . .
O1 Tm1 C1 C2 98.4(10) . .
O10 Tm1 C1 C2 -19.3(11) . .
O2 C1 C2 C7 169.5(3) . .
O1 C1 C2 C7 -13.3(4) . .
Tm1 C1 C2 C7 -105.0(10) . .
O2 C1 C2 C3 -17.5(4) . .
O1 C1 C2 C3 159.7(3) . .
Tm1 C1 C2 C3 68.0(11) . .
C7 C2 C3 C4 2.5(4) . .
C1 C2 C3 C4 -170.6(3) . .
C2 C3 C4 C5 -2.5(4) . .
C2 C3 C4 C8 173.6(3) . .
C3 C4 C5 C6 0.2(4) . .
C8 C4 C5 C6 -176.0(3) . .
C4 C5 C6 C7 2.0(4) . .
C4 C5 C6 N1 178.7(3) . .
C3 C2 C7 C6 -0.3(4) . .
C1 C2 C7 C6 172.6(3) . .
N1 C6 C7 C2 -179.0(3) . .
C5 C6 C7 C2 -2.0(4) . .
C5 C4 C8 O4 -1.2(4) . .
C3 C4 C8 O4 -177.4(3) . .
C5 C4 C8 O3 176.5(3) . .
C3 C4 C8 O3 0.4(4) . .
C7 C6 N1 N2 177.9(3) . .
C5 C6 N1 N2 1.1(4) . .
C6 N1 N2 C14 -179.8(2) . .
O6 C9 O5 Tm1 79.0(5) . 2_757
C10 C9 O5 Tm1 -101.2(4) . 2_757
O5 C9 C10 C11 161.5(3) . .
O6 C9 C10 C11 -18.7(4) . .
O5 C9 C10 C15 -18.4(4) . .
O6 C9 C10 C15 161.5(3) . .
C15 C10 C11 C12 1.9(4) . .
C9 C10 C11 C12 -178.0(3) . .
C10 C11 C12 C13 -2.8(4) . .
C10 C11 C12 C16 177.2(3) . .
C11 C12 C13 C14 1.0(4) . .
C16 C12 C13 C14 -178.9(3) . .
C12 C13 C14 C15 1.6(4) . .
C12 C13 C14 N2 -179.1(3) . .
N1 N2 C14 C15 177.9(3) . .
N1 N2 C14 C13 -1.4(4) . .
C13 C14 C15 C10 -2.5(4) . .
N2 C14 C15 C10 178.2(3) . .
C11 C10 C15 C14 0.7(4) . .
C9 C10 C15 C14 -179.4(3) . .
C13 C12 C16 O8 3.4(4) . .
C11 C12 C16 O8 -176.5(3) . .
C13 C12 C16 O7 -175.9(3) . .
C11 C12 C16 O7 4.1(4) . .
O8 C16 O7 Tm1 79.1(5) . 1_656
C12 C16 O7 Tm1 -101.6(4) . 1_656
O7 C16 O8 Tm1 10.8(5) . 2_767
C12 C16 O8 Tm1 -168.5(2) . 2_767
O7 Tm1 O11 C17 19.0(4) 1_454 .
O8 Tm1 O11 C17 85.7(3) 2_767 .
O9 Tm1 O11 C17 142.6(3) . .
O5 Tm1 O11 C17 -63.1(3) 2_757 .
O2 Tm1 O11 C17 -125.6(3) . .
O1 Tm1 O11 C17 -149.3(3) . .
O10 Tm1 O11 C17 10.6(3) . .
C1 Tm1 O11 C17 -135.7(3) . .
Tm1 O11 C17 N3 -149.0(3) . .
O11 C17 N3 C18 2.4(5) . .
O11 C17 N3 C19 179.3(3) . .
